data_4503119
loop_
_publ_author_name
'Zeng, Qingdao'
'Li, Min'
'Wu, Dongxia'
'Lei, Shengbin'
'Liu, Caiming'
'Piao, Lingyu'
'Yang, Yanlian'
'An, Shiyan'
'Wang, Chen'

_publ_section_title
;
 Organic&#x2212;Inorganic Hybrid Aligned by the Ligand&#x2212;Ligand
 Hydrogen Bonds by Using Pyridyl-Substituted Oxalamides as the Building
 Blocks
;
_journal_issue 3
_journal_name_full 'Crystal Growth &amp; Design'
_journal_page_first 869
_journal_paper_doi 10.1021/cg070506u
_journal_volume 8
_journal_year 2008
_chemical_formula_sum 'C14 H14 Hg3 I6 N4 O2'
_chemical_formula_weight 1633.46
_chemical_name_systematic
; 
 ? 
;
_space_group_IT_number 14
_symmetry_cell_setting monoclinic
_symmetry_space_group_name_Hall '-P 2ybc'
_symmetry_space_group_name_H-M 'P 1 21/c 1'
_atom_sites_solution_hydrogens geom
_atom_sites_solution_primary direct
_atom_sites_solution_secondary difmap
_audit_creation_method SHELXL-97
_cell_angle_alpha 90.00
_cell_angle_beta 92.19(3)
_cell_angle_gamma 90.00
_cell_formula_units_Z 2
_cell_length_a 5.0300(10)
_cell_length_b 13.731(3)
_cell_length_c 20.220(4)
_cell_measurement_reflns_used 9290
_cell_measurement_temperature 293(2)
_cell_measurement_theta_max 27.48
_cell_measurement_theta_min 1.79
_cell_volume 1395.5(5)
_computing_cell_refinement 'Rapid Auto(Rigaku 2001)'
_computing_data_collection 'Rapid Auto(Rigaku 2001)'
_computing_data_reduction 'Rapid Auto(Rigaku 2001)'
_computing_structure_refinement 'SHELXL-97 (Sheldrick, 1997)'
_computing_structure_solution 'SHELXS-97 (Sheldrick, 1990)'
_diffrn_ambient_temperature 293(2)
_diffrn_measured_fraction_theta_full 0.904
_diffrn_measured_fraction_theta_max 0.904
_diffrn_measurement_device_type 'Rigaku Raxis Rapid IP'
_diffrn_radiation_monochromator graphite
_diffrn_radiation_source 'Rotating Anode'
_diffrn_radiation_type MoK\a
_diffrn_radiation_wavelength 0.71073
_diffrn_reflns_av_R_equivalents 0.0710
_diffrn_reflns_av_sigmaI/netI 0.0576
_diffrn_reflns_limit_h_max 6
_diffrn_reflns_limit_h_min -6
_diffrn_reflns_limit_k_max 17
_diffrn_reflns_limit_k_min -17
_diffrn_reflns_limit_l_max 26
_diffrn_reflns_limit_l_min -26
_diffrn_reflns_number 3013
_diffrn_reflns_theta_full 27.48
_diffrn_reflns_theta_max 27.48
_diffrn_reflns_theta_min 1.79
_exptl_absorpt_coefficient_mu 23.116
_exptl_absorpt_correction_T_max 0.1781
_exptl_absorpt_correction_T_min 0.0425
_exptl_absorpt_correction_type empirical
_exptl_absorpt_process_details Abscor
_exptl_crystal_colour colorless
_exptl_crystal_density_diffrn 3.887
_exptl_crystal_density_method 'not measured'
_exptl_crystal_description prism
_exptl_crystal_F_000 1400
_exptl_crystal_size_max 0.37
_exptl_crystal_size_mid 0.26
_exptl_crystal_size_min 0.11
_refine_diff_density_max 1.595
_refine_diff_density_min -2.789
_refine_diff_density_rms 0.429
_refine_ls_extinction_method none
_refine_ls_goodness_of_fit_ref 1.087
_refine_ls_hydrogen_treatment constr
_refine_ls_matrix_type full
_refine_ls_number_parameters 133
_refine_ls_number_reflns 2903
_refine_ls_number_restraints 0
_refine_ls_restrained_S_all 1.087
_refine_ls_R_factor_all 0.0700
_refine_ls_R_factor_gt 0.0537
_refine_ls_shift/su_max 0.000
_refine_ls_shift/su_mean 0.000
_refine_ls_structure_factor_coef Fsqd
_refine_ls_weighting_details 'calc w=1/[\s^2^(Fo^2^)+(0.1125P)^2^+2.1628P] where P=(Fo^2^+2Fc^2^)/3'
_refine_ls_weighting_scheme calc
_refine_ls_wR_factor_gt 0.1733
_refine_ls_wR_factor_ref 0.1819
_reflns_number_gt 2256
_reflns_number_total 2903
_reflns_threshold_expression >2sigma(I)
_cod_data_source_file cg070506u-file001.cif
_cod_data_source_block a
_cod_depositor_comments
;
The following automatic conversions were performed:

'_symmetry_cell_setting' value 'Monoclinic' changed to 'monoclinic'
according to /home/saulius/struct/CIF-dictionaries/cif_core.dic
dictionary named 'cif_core.dic' version 2.4.1 from
2010-06-29.

'_exptl_absorpt_correction_type' value 'Empirical'
changed to 'empirical' according to
/home/saulius/struct/CIF-dictionaries/cif_core.dic dictionary named
'cif_core.dic' version 2.4.1 from 2010-06-29.

Automatic conversion script
Id: cif_fix_values 1715 2011-07-08 13:25:40Z adriana 
;
_cod_original_sg_symbol_H-M P2(1)/c
_cod_database_code 4503119

loop_
_symmetry_equiv_pos_as_xyz
'x, y, z'
'-x, y+1/2, -z+1/2'
'-x, -y, -z'
'x, -y-1/2, z-1/2'

loop_
_atom_site_label
_atom_site_type_symbol
_atom_site_fract_x
_atom_site_fract_y
_atom_site_fract_z
_atom_site_U_iso_or_equiv
_atom_site_adp_type
_atom_site_occupancy
_atom_site_symmetry_multiplicity
_atom_site_calc_flag
_atom_site_refinement_flags
Hg1 Hg 0.52089(14) 0.33593(4) 0.34645(3) 0.0408(2) Uani 1 1 d .
Hg2 Hg 1.0000 0.5000 0.5000 0.0613(4) Uani 1 2 d S
I1 I 0.4547(2) 0.52406(7) 0.37139(6) 0.0482(3) Uani 1 1 d .
I2 I 0.3723(3) 0.15352(7) 0.34949(6) 0.0471(3) Uani 1 1 d .
I3 I 0.9268(3) 0.31535(8) 0.47993(6) 0.0486(3) Uani 1 1 d .
O1 O 1.773(2) 0.4350(9) 0.0351(6) 0.045(3) Uani 1 1 d .
N1 N 0.824(3) 0.3404(9) 0.2566(6) 0.034(3) Uani 1 1 d .
N2 N 1.334(2) 0.4196(9) 0.0538(5) 0.028(2) Uani 1 1 d .
H2A H 1.1760 0.4407 0.0443 0.034 Uiso 1 1 calc R
C1 C 0.880(3) 0.2605(11) 0.2244(8) 0.040(4) Uani 1 1 d .
H1A H 0.7967 0.2032 0.2367 0.048 Uiso 1 1 calc R
C2 C 1.055(3) 0.2560(11) 0.1737(8) 0.042(4) Uani 1 1 d .
H2B H 1.0929 0.1972 0.1533 0.050 Uiso 1 1 calc R
C3 C 1.173(3) 0.3422(10) 0.1541(7) 0.027(3) Uani 1 1 d .
C4 C 1.104(4) 0.4258(11) 0.1866(8) 0.043(4) Uani 1 1 d .
H4A H 1.1825 0.4846 0.1756 0.051 Uiso 1 1 calc R
C5 C 0.923(4) 0.4236(11) 0.2345(8) 0.044(4) Uani 1 1 d .
H5A H 0.8671 0.4820 0.2526 0.053 Uiso 1 1 calc R
C6 C 1.375(3) 0.3419(11) 0.1010(8) 0.035(3) Uani 1 1 d .
H6A H 1.5520 0.3480 0.1215 0.042 Uiso 1 1 calc R
H6B H 1.3668 0.2800 0.0778 0.042 Uiso 1 1 calc R
C7 C 1.547(3) 0.4593(10) 0.0245(6) 0.026(3) Uani 1 1 d .

loop_
_atom_site_aniso_label
_atom_site_aniso_U_11
_atom_site_aniso_U_22
_atom_site_aniso_U_33
_atom_site_aniso_U_23
_atom_site_aniso_U_13
_atom_site_aniso_U_12
Hg1 0.0476(4) 0.0338(3) 0.0415(4) -0.0020(2) 0.0107(3) -0.0027(2)
Hg2 0.0749(8) 0.0408(5) 0.0680(7) -0.0082(5) 0.0032(6) -0.0038(5)
I1 0.0567(8) 0.0322(5) 0.0565(7) -0.0020(4) 0.0143(6) 0.0023(5)
I2 0.0557(8) 0.0323(5) 0.0537(7) 0.0007(4) 0.0061(5) -0.0045(4)
I3 0.0586(8) 0.0400(6) 0.0466(6) -0.0044(4) -0.0060(5) 0.0013(5)
O1 0.013(6) 0.061(7) 0.060(7) 0.027(6) 0.006(5) 0.001(5)
N1 0.028(7) 0.044(7) 0.030(6) 0.003(5) 0.004(5) -0.006(5)
N2 0.011(5) 0.047(7) 0.026(5) 0.011(5) 0.006(4) -0.002(5)
C1 0.042(9) 0.036(7) 0.042(8) 0.008(6) 0.012(7) 0.003(7)
C2 0.046(10) 0.032(7) 0.050(9) 0.007(6) 0.022(8) -0.004(7)
C3 0.012(6) 0.039(7) 0.029(6) 0.007(5) 0.001(5) 0.002(5)
C4 0.051(10) 0.037(8) 0.041(8) 0.002(6) 0.009(7) -0.008(7)
C5 0.055(11) 0.033(7) 0.046(9) -0.005(6) 0.012(8) -0.010(7)
C6 0.017(7) 0.048(9) 0.041(8) 0.014(6) 0.011(6) 0.011(6)
C7 0.013(7) 0.036(7) 0.029(7) 0.001(5) 0.000(5) 0.003(5)

loop_
_atom_type_symbol
_atom_type_description
_atom_type_scat_dispersion_real
_atom_type_scat_dispersion_imag
_atom_type_scat_source
C C 0.0033 0.0016 'International Tables Vol C Tables 4.2.6.8 and 6.1.1.4'
H H 0.0000 0.0000 'International Tables Vol C Tables 4.2.6.8 and 6.1.1.4'
N N 0.0061 0.0033 'International Tables Vol C Tables 4.2.6.8 and 6.1.1.4'
O O 0.0106 0.0060 'International Tables Vol C Tables 4.2.6.8 and 6.1.1.4'
I I -0.4742 1.8119 'International Tables Vol C Tables 4.2.6.8 and 6.1.1.4'
Hg Hg -2.3894 9.2266 'International Tables Vol C Tables 4.2.6.8 and 6.1.1.4'

loop_
_geom_angle_atom_site_label_1
_geom_angle_atom_site_label_2
_geom_angle_atom_site_label_3
_geom_angle
_geom_angle_site_symmetry_3
N1 Hg1 I2 103.4(3) .
N1 Hg1 I1 101.8(3) .
I2 Hg1 I1 152.78(4) .
I3 Hg2 I3 180.000(1) 3_766
C1 N1 C5 117.4(12) .
C1 N1 Hg1 120.4(9) .
C5 N1 Hg1 122.0(10) .
C7 N2 C6 119.3(11) .
N1 C1 C2 124.2(14) .
C1 C2 C3 117.8(14) .
C4 C3 C2 117.2(12) .
C4 C3 C6 122.2(13) .
C2 C3 C6 120.6(13) .
C5 C4 C3 120.8(14) .
N1 C5 C4 122.1(15) .
N2 C6 C3 112.6(11) .
O1 C7 N2 124.8(12) .
O1 C7 C7 125.3(14) 3_865
N2 C7 C7 109.9(13) 3_865

loop_
_geom_bond_atom_site_label_1
_geom_bond_atom_site_label_2
_geom_bond_distance
_geom_bond_site_symmetry_2
Hg1 N1 2.416(11) .
Hg1 I2 2.6152(12) .
Hg1 I1 2.6553(12) .
Hg2 I3 2.5917(12) .
Hg2 I3 2.5917(12) 3_766
O1 C7 1.197(16) .
N1 C1 1.312(19) .
N1 C5 1.330(18) .
N2 C7 1.358(15) .
N2 C6 1.441(17) .
C1 C2 1.377(19) .
C2 C3 1.388(18) .
C3 C4 1.37(2) .
C3 C6 1.509(17) .
C4 C5 1.35(2) .
C7 C7 1.55(3) 3_865

loop_
_geom_hbond_atom_site_label_D
_geom_hbond_atom_site_label_H
_geom_hbond_atom_site_label_A
_geom_hbond_distance_DH
_geom_hbond_distance_HA
_geom_hbond_distance_DA
_geom_hbond_angle_DHA
_geom_hbond_site_symmetry_A
N2 H2A O1 0.86 2.03 2.839(15) 156.7 1_455
